data_7237312
loop_
_publ_author_name
'Yang, Shengyi'
'Meng, Fanyuan'
'Wu, Xiugang'
'Yin, Zheng'
'Liu, Xianzhi'
'You, Caifa'
'Wang, Yafei'
'Su, Shijian'
'Zhu, Weiguo'

_publ_section_title
;
 Dinuclear platinum(ii) complex dominated by a zig-zag-type cyclometalated
 ligand: a new approach to realize high-efficiency near infrared emission
;
_journal_issue 21
_journal_name_full 'Journal of Materials Chemistry C'
_journal_page_first 5769
_journal_paper_doi 10.1039/C8TC01142G
_journal_volume 6
_journal_year 2018
_chemical_formula_moiety 'C59 H70 N2 O2 Pt'
_chemical_formula_sum 'C59 H70 N2 O2 Pt'
_chemical_formula_weight 1034.26
_space_group_crystal_system monoclinic
_space_group_IT_number 15
_space_group_name_Hall '-C 2yc'
_space_group_name_H-M_alt 'C 1 2/c 1'
_atom_sites_solution_hydrogens geom
_atom_sites_solution_primary dual
_audit_creation_date 2017-11-03
_audit_creation_method
;
Olex2 1.2
(compiled 2017.08.10 svn.r3458 for OlexSys, GUI svn.r5381)
;
_audit_update_record
;
2018-02-27 deposited with the CCDC.
2018-04-27 downloaded from the CCDC.
;
_cell_angle_alpha 90
_cell_angle_beta 92.157(3)
_cell_angle_gamma 90
_cell_formula_units_Z 8
_cell_length_a 34.547(4)
_cell_length_b 11.4277(14)
_cell_length_c 27.364(3)
_cell_measurement_reflns_used 3987
_cell_measurement_temperature 173
_cell_measurement_theta_max 23.622
_cell_measurement_theta_min 2.360
_cell_volume 10795(2)
_computing_cell_refinement 'SAINT v8.34A (Bruker, 2013)'
_computing_data_reduction 'SAINT v8.34A (Bruker, 2013)'
_computing_molecular_graphics 'Olex2 (Dolomanov et al., 2009)'
_computing_publication_material 'Olex2 (Dolomanov et al., 2009)'
_computing_structure_refinement 'ShelXL (Sheldrick, 2015)'
_computing_structure_solution 'ShelXT (Sheldrick, 2015)'
_diffrn_ambient_temperature 173
_diffrn_measured_fraction_theta_full 0.996
_diffrn_measured_fraction_theta_max 0.992
_diffrn_measurement_device_type 'Bruker APEX-II CCD'
_diffrn_measurement_method '\f and \w scans'
_diffrn_radiation_type MoK\a
_diffrn_radiation_wavelength 0.71073
_diffrn_reflns_av_R_equivalents 0.0717
_diffrn_reflns_av_unetI/netI 0.0873
_diffrn_reflns_Laue_measured_fraction_full 0.996
_diffrn_reflns_Laue_measured_fraction_max 0.992
_diffrn_reflns_limit_h_max 44
_diffrn_reflns_limit_h_min -44
_diffrn_reflns_limit_k_max 14
_diffrn_reflns_limit_k_min -13
_diffrn_reflns_limit_l_max 35
_diffrn_reflns_limit_l_min -35
_diffrn_reflns_number 37479
_diffrn_reflns_point_group_measured_fraction_full 0.996
_diffrn_reflns_point_group_measured_fraction_max 0.992
_diffrn_reflns_theta_full 25.242
_diffrn_reflns_theta_max 27.472
_diffrn_reflns_theta_min 1.180
_diffrn_standards_number 0
_exptl_absorpt_coefficient_mu 2.640
_exptl_absorpt_correction_T_max 0.7456
_exptl_absorpt_correction_T_min 0.5566
_exptl_absorpt_correction_type multi-scan
_exptl_absorpt_process_details
'SADABS-2014/5 (Bruker,2014/5) was used for absorption correction. wR2(int) was 0.1261 before and 0.0613 after correction. The Ratio of minimum to maximum transmission is 0.7465. The \l/2 correction factor is 0.00150.'
_exptl_crystal_colour red
_exptl_crystal_colour_primary red
_exptl_crystal_density_diffrn 1.273
_exptl_crystal_description block
_exptl_crystal_F_000 4256
_exptl_crystal_size_max 0.28
_exptl_crystal_size_mid 0.15
_exptl_crystal_size_min 0.12
_refine_diff_density_max 1.365
_refine_diff_density_min -1.924
_refine_diff_density_rms 0.382
_refine_ls_extinction_method none
_refine_ls_goodness_of_fit_ref 1.045
_refine_ls_hydrogen_treatment constr
_refine_ls_matrix_type full
_refine_ls_number_parameters 685
_refine_ls_number_reflns 12285
_refine_ls_number_restraints 1573
_refine_ls_restrained_S_all 1.011
_refine_ls_R_factor_all 0.0873
_refine_ls_R_factor_gt 0.0497
_refine_ls_shift/su_max 0.067
_refine_ls_shift/su_mean 0.002
_refine_ls_structure_factor_coef Fsqd
_refine_ls_weighting_details 'w=1/[\s^2^(Fo^2^)+(0.1080P)^2^] where P=(Fo^2^+2Fc^2^)/3'
_refine_ls_weighting_scheme calc
_refine_ls_wR_factor_gt 0.1366
_refine_ls_wR_factor_ref 0.1933
_reflns_Friedel_coverage 0.000
_reflns_number_gt 8208
_reflns_number_total 12285
_reflns_threshold_expression 'I > 2\s(I)'
_cod_data_source_file c8tc01142g2.cif
_cod_data_source_block mo_2017951-czdx_0m
_cod_database_code 7237312
_shelx_shelxl_version_number 2014/7
_shelx_space_group_comment
;
The symmetry employed for this shelxl refinement is uniquely defined
by the following loop, which should always be used as a source of
symmetry information in preference to the above space-group names.
They are only intended as comments.
;
_shelx_estimated_absorpt_t_max 0.742
_shelx_estimated_absorpt_t_min 0.525
_olex2_refinement_description
;
1. Fixed Uiso
 At 1.2 times of:
  All C(H) groups
 At 1.5 times of:
  All C(H,H,H) groups
2. Restrained distances
 C50-C01G \\sim C51-C01G \\sim C52-C01G \\sim C53-C01G \\sim C48-C01G \\sim
C49-C01G
 with sigma of 0.02
 C58-C1AA \\sim C60-C58 \\sim C58-C0AA \\sim C61-C58 \\sim C58-C2AA \\sim
C59-C58
 with sigma of 0.02
 C5AA-C44 \\sim C46-C44 \\sim C45-C44 \\sim C47-C44 \\sim C44-C3AA \\sim
C4AA-C44
 with sigma of 0.02
3. Rigid bond restraints
 All non-hydrogen atoms
 with sigma for 1-2 distances of 0.01 and sigma for 1-3 distances of 0.01
4. Uiso/Uaniso restraints and constraints
All non-hydrogen atoms have similar U: within 2A with sigma of 0.04 and sigma
for terminal atoms of 0.08
Uanis(C46) \\sim Ueq, Uanis(C44) \\sim Ueq, Uanis(C45) \\sim Ueq, Uanis(C47)
\\sim Ueq, Uanis(C01G) \\sim Ueq, Uanis(C49) \\sim Ueq, Uanis(C53) \\sim Ueq,
Uanis(C51) \\sim Ueq, Uanis(C60) \\sim Ueq, Uanis(C61) \\sim Ueq, Uanis(C59)
\\sim Ueq: with sigma of 0.005 and sigma for terminal atoms of 0.01
Uanis(C6) \\sim Ueq, Uanis(C5) \\sim Ueq: with sigma of 0.005 and sigma for
terminal atoms of 0.01
5. Rigid body (RIGU) restrains
 All non-hydrogen atoms
 with sigma for 1-2 distances of 0.004 and sigma for 1-3 distances of 0.004
6. Others
 Fixed Sof: C45(0.6) H45A(0.6) H45B(0.6) H45C(0.6) C49(0.5) H49A(0.5)
 H49B(0.5) H49C(0.5) C61(0.6) H61A(0.6) H61B(0.6) H61C(0.6) C59(0.6) H59A(0.6)
 H59B(0.6) H59C(0.6) C46(0.6) H46A(0.6) H46B(0.6) H46C(0.6) C47(0.6) H47A(0.6)
 H47B(0.6) H47C(0.6) C53(0.5) H53A(0.5) H53B(0.5) H53C(0.5) C51(0.5) H51A(0.5)
 H51B(0.5) H51C(0.5) C60(0.6) H60A(0.6) H60B(0.6) H60C(0.6) C50(0.5) H50A(0.5)
 H50B(0.5) H50C(0.5) C52(0.5) H52A(0.5) H52B(0.5) H52C(0.5) C48(0.5) H48A(0.5)
 H48B(0.5) H48C(0.5) C1AA(0.4) H1AA(0.4) H1AB(0.4) H1AC(0.4) C2AA(0.4)
 H2AA(0.4) H2AB(0.4) H2AC(0.4) C0AA(0.4) H0AA(0.4) H0AB(0.4) H0AC(0.4)
 C3AA(0.4) H3AA(0.4) H3AB(0.4) H3AC(0.4) C4AA(0.4) H4AA(0.4) H4AB(0.4)
 H4AC(0.4) C5AA(0.4) H5AA(0.4) H5AB(0.4) H5AC(0.4)
7.a Aromatic/amide H refined with riding coordinates:
 C13(H13), C23(H23), C20(H20), C15(H15), C16(H16), C22(H22), C32(H32),
 C27(H27), C43(H43), C30(H30), C39(H39), C2(H2), C40(H40), C35(H35), C42(H42),
 C33(H33)
7.b Idealised Me refined as rotating group:
 C10(H10A,H10B,H10C), C54(H54A,H54B,H54C), C11(H11A,H11B,H11C), C55(H55A,H55B,
 H55C), C9(H9A,H9B,H9C), C56(H56A,H56B,H56C), C5(H5A,H5B,H5C), C6(H6A,H6B,H6C),
 C7(H7A,H7B,H7C), C45(H45A,H45B,H45C), C49(H49A,H49B,H49C), C61(H61A,H61B,H61C),
  C59(H59A,H59B,H59C), C46(H46A,H46B,H46C), C47(H47A,H47B,H47C), C53(H53A,H53B,
 H53C), C51(H51A,H51B,H51C), C60(H60A,H60B,H60C), C50(H50A,H50B,H50C), C52(H52A,
 H52B,H52C), C48(H48A,H48B,H48C), C1AA(H1AA,H1AB,H1AC), C2AA(H2AA,H2AB,H2AC),
 C0AA(H0AA,H0AB,H0AC), C3AA(H3AA,H3AB,H3AC), C4AA(H4AA,H4AB,H4AC), C5AA(H5AA,
 H5AB,H5AC)
;
_olex2_submission_special_instructions 'No special instructions were received'

loop_
_space_group_symop_operation_xyz
'x, y, z'
'-x, y, -z+1/2'
'x+1/2, y+1/2, z'
'-x+1/2, y+1/2, -z+1/2'
'-x, -y, -z'
'x, -y, z-1/2'
'-x+1/2, -y+1/2, -z'
'x+1/2, -y+1/2, z-1/2'

loop_
_atom_site_label
_atom_site_type_symbol
_atom_site_fract_x
_atom_site_fract_y
_atom_site_fract_z
_atom_site_U_iso_or_equiv
_atom_site_adp_type
_atom_site_occupancy
_atom_site_site_symmetry_order
_atom_site_calc_flag
_atom_site_refinement_flags_posn
_atom_site_refinement_flags_adp
_atom_site_refinement_flags_occupancy
_atom_site_disorder_assembly
_atom_site_disorder_group
Pt1 Pt 0.78204(2) 0.49205(2) 0.65824(2) 0.02067(3) Uani 1 1 d . U . . .
O2 O 0.72830(6) 0.4224(2) 0.68034(7) 0.0225(6) Uani 1 1 d . U . . .
O1 O 0.80873(7) 0.4073(2) 0.71357(8) 0.0276(6) Uani 1 1 d . U . . .
N1 N 0.76203(8) 0.5981(2) 0.60344(9) 0.0211(6) Uani 1 1 d . U . . .
N2 N 0.62116(9) 0.5616(3) 0.49692(10) 0.0324(7) Uani 1 1 d . U . . .
C12 C 0.83081(10) 0.5721(3) 0.64340(12) 0.0237(7) Uani 1 1 d . U . . .
C18 C 0.78435(10) 0.6902(3) 0.59684(11) 0.0196(7) Uani 1 1 d . U . . .
C1 C 0.72456(10) 0.3650(3) 0.71923(11) 0.0244(7) Uani 1 1 d . U . . .
C13 C 0.86748(11) 0.5446(3) 0.66088(13) 0.0307(9) Uani 1 1 d . U . . .
H13 H 0.8711 0.4775 0.6810 0.037 Uiso 1 1 calc R . . . .
C21 C 0.77130(11) 1.0127(3) 0.57289(12) 0.0236(7) Uani 1 1 d . U . . .
C17 C 0.82538(10) 0.6718(3) 0.61358(11) 0.0231(7) Uani 1 1 d . U . . .
C23 C 0.71824(11) 0.9078(3) 0.53472(12) 0.0306(8) Uani 1 1 d . U . . .
H23 H 0.6949 0.9102 0.5153 0.037 Uiso 1 1 calc R . . . .
C20 C 0.78767(10) 0.9053(3) 0.58650(11) 0.0224(8) Uani 1 1 d . U . . .
H20 H 0.8123 0.9049 0.6031 0.027 Uiso 1 1 calc R . . . .
C15 C 0.89409(10) 0.7092(3) 0.61831(13) 0.0323(9) Uani 1 1 d . U . . .
H15 H 0.9157 0.7554 0.6098 0.039 Uiso 1 1 calc R . . . .
C3 C 0.79281(11) 0.3457(3) 0.74688(12) 0.0274(8) Uani 1 1 d . U . . .
C38 C 0.56787(11) 0.4592(4) 0.45884(14) 0.0386(9) Uani 1 1 d . U . . .
C8 C 0.68260(11) 0.3298(3) 0.73020(12) 0.0284(8) Uani 1 1 d . U . . .
C25 C 0.71141(10) 0.6882(3) 0.55115(11) 0.0253(7) Uani 1 1 d . U . . .
C28 C 0.67165(10) 0.4708(3) 0.55140(11) 0.0208(7) Uani 1 1 d . U . . .
C57 C 0.78829(11) 1.1281(3) 0.59165(12) 0.0292(8) Uani 1 1 d . U . . .
C36 C 0.61503(10) 0.3550(3) 0.52044(12) 0.0305(8) Uani 1 1 d . U . . .
C31 C 0.65001(10) 0.3610(3) 0.54874(12) 0.0247(7) Uani 1 1 d . U . . .
C19 C 0.76939(10) 0.7986(3) 0.57673(11) 0.0219(7) Uani 1 1 d . U . . .
C16 C 0.85778(10) 0.7370(3) 0.59991(12) 0.0269(8) Uani 1 1 d . U . . .
H16 H 0.8545 0.8006 0.5778 0.032 Uiso 1 1 calc R . . . .
C22 C 0.73692(12) 1.0061(3) 0.54367(14) 0.0306(9) Uani 1 1 d . U . . .
H22 H 0.7267 1.0762 0.5297 0.037 Uiso 1 1 calc R . . . .
C37 C 0.60249(11) 0.4608(4) 0.49391(13) 0.0321(8) Uani 1 1 d . U . . .
C32 C 0.66257(11) 0.2581(3) 0.57298(13) 0.0304(9) Uani 1 1 d . U . . .
H32 H 0.6862 0.2594 0.5919 0.037 Uiso 1 1 calc R . . . .
C27 C 0.70615(11) 0.4856(3) 0.57783(12) 0.0224(7) Uani 1 1 d . U . . .
H27 H 0.7168 0.4215 0.5959 0.027 Uiso 1 1 calc R . . . .
C43 C 0.54146(12) 0.5485(4) 0.46106(16) 0.0499(11) Uani 1 1 d . U . . .
H43 H 0.5450 0.6094 0.4844 0.060 Uiso 1 1 calc R . . . .
C30 C 0.67546(10) 0.6733(3) 0.52599(11) 0.0278(8) Uani 1 1 d . U . . .
H30 H 0.6642 0.7383 0.5092 0.033 Uiso 1 1 calc R . . . .
C29 C 0.65588(10) 0.5677(3) 0.52477(11) 0.0257(7) Uani 1 1 d . U . . .
C26 C 0.72573(10) 0.5919(3) 0.57860(11) 0.0199(7) Uani 1 1 d . U . . .
C24 C 0.73172(10) 0.7974(3) 0.55315(11) 0.0237(7) Uani 1 1 d . U . . .
C39 C 0.56293(12) 0.3755(5) 0.42434(15) 0.0582(11) Uani 1 1 d . U . . .
H39 H 0.5814 0.3143 0.4223 0.070 Uiso 1 1 calc R . . . .
C14 C 0.89962(11) 0.6128(4) 0.64977(14) 0.0400(9) Uani 1 1 d . U . . .
C10 C 0.65327(11) 0.3878(4) 0.69579(14) 0.0386(10) Uani 1 1 d . U . . .
H10A H 0.6570 0.4727 0.6967 0.058 Uiso 1 1 calc GR . . . .
H10B H 0.6271 0.3689 0.7059 0.058 Uiso 1 1 calc GR . . . .
H10C H 0.6567 0.3592 0.6624 0.058 Uiso 1 1 calc GR . . . .
C4 C 0.82358(12) 0.2957(4) 0.78396(14) 0.0441(9) Uani 1 1 d . U . . .
C2 C 0.75447(11) 0.3269(4) 0.75134(13) 0.0360(9) Uani 1 1 d . U . . .
H2 H 0.7471 0.2833 0.7791 0.043 Uiso 1 1 calc R . . . .
C54 C 0.76785(12) 1.1543(3) 0.63937(13) 0.0367(10) Uani 1 1 d . U . . .
H54A H 0.7400 1.1644 0.6323 0.055 Uiso 1 1 calc GR . . . .
H54B H 0.7785 1.2262 0.6540 0.055 Uiso 1 1 calc GR . . . .
H54C H 0.7720 1.0891 0.6622 0.055 Uiso 1 1 calc GR . . . .
C11 C 0.67768(13) 0.1977(4) 0.72443(16) 0.0486(12) Uani 1 1 d . U . . .
H11A H 0.6783 0.1769 0.6897 0.073 Uiso 1 1 calc GR . . . .
H11B H 0.6528 0.1739 0.7373 0.073 Uiso 1 1 calc GR . . . .
H11C H 0.6987 0.1575 0.7426 0.073 Uiso 1 1 calc GR . . . .
C55 C 0.83232(11) 1.1202(3) 0.60422(15) 0.0422(11) Uani 1 1 d . U . . .
H55A H 0.8370 1.0609 0.6296 0.063 Uiso 1 1 calc GR . . . .
H55B H 0.8417 1.1963 0.6162 0.063 Uiso 1 1 calc GR . . . .
H55C H 0.8460 1.0985 0.5749 0.063 Uiso 1 1 calc GR . . . .
C9 C 0.67376(13) 0.3618(4) 0.78281(13) 0.0497(12) Uani 1 1 d . U . . .
H9A H 0.6914 0.3191 0.8054 0.074 Uiso 1 1 calc GR . . . .
H9B H 0.6469 0.3406 0.7892 0.074 Uiso 1 1 calc GR . . . .
H9C H 0.6773 0.4461 0.7876 0.074 Uiso 1 1 calc GR . . . .
C40 C 0.53133(13) 0.3780(5) 0.39209(17) 0.0640(12) Uani 1 1 d . U . . .
H40 H 0.5289 0.3189 0.3677 0.077 Uiso 1 1 calc R . . . .
C35 C 0.59343(12) 0.2540(4) 0.51922(15) 0.0428(10) Uani 1 1 d . U . . .
H35 H 0.5697 0.2526 0.5006 0.051 Uiso 1 1 calc R . . . .
C42 C 0.50906(14) 0.5492(5) 0.42843(17) 0.0644(12) Uani 1 1 d . U . . .
H42 H 0.4907 0.6108 0.4302 0.077 Uiso 1 1 calc R . . . .
C33 C 0.64140(11) 0.1551(3) 0.57000(14) 0.0374(9) Uani 1 1 d . U . . .
H33 H 0.6513 0.0860 0.5852 0.045 Uiso 1 1 calc R . . . .
C58 C 0.94021(12) 0.5807(3) 0.67294(13) 0.0610(10) Uani 1 1 d D U . . .
C34 C 0.60538(12) 0.1527(4) 0.54469(17) 0.0491(10) Uani 1 1 d . U . . .
C41 C 0.50319(14) 0.4628(5) 0.39391(18) 0.0621(10) Uani 1 1 d . U . . .
C56 C 0.78168(13) 1.2298(3) 0.55575(14) 0.0441(11) Uani 1 1 d . U . . .
H56A H 0.7946 1.2128 0.5253 0.066 Uiso 1 1 calc GR . . . .
H56B H 0.7924 1.3019 0.5702 0.066 Uiso 1 1 calc GR . . . .
H56C H 0.7538 1.2398 0.5488 0.066 Uiso 1 1 calc GR . . . .
C5 C 0.80800(15) 0.2132(4) 0.82022(17) 0.0661(12) Uani 1 1 d . U . . .
H5A H 0.7860 0.2495 0.8360 0.099 Uiso 1 1 calc GR . . . .
H5B H 0.8283 0.1944 0.8450 0.099 Uiso 1 1 calc GR . . . .
H5C H 0.7994 0.1413 0.8036 0.099 Uiso 1 1 calc GR . . . .
C01G C 0.58131(11) 0.0399(4) 0.54301(14) 0.0714(9) Uani 1 1 d D U . . .
C44 C 0.46677(12) 0.4588(3) 0.35743(14) 0.0718(9) Uani 1 1 d D U . . .
C6 C 0.84596(16) 0.3921(5) 0.80663(19) 0.0864(14) Uani 1 1 d . U . . .
H6A H 0.8534 0.4476 0.7813 0.130 Uiso 1 1 calc GR . . . .
H6B H 0.8693 0.3608 0.8233 0.130 Uiso 1 1 calc GR . . . .
H6C H 0.8301 0.4324 0.8304 0.130 Uiso 1 1 calc GR . . . .
C7 C 0.85429(15) 0.2291(5) 0.75447(19) 0.0807(15) Uani 1 1 d . U . . .
H7A H 0.8412 0.1737 0.7321 0.121 Uiso 1 1 calc GR . . . .
H7B H 0.8718 0.1864 0.7771 0.121 Uiso 1 1 calc GR . . . .
H7C H 0.8692 0.2853 0.7357 0.121 Uiso 1 1 calc GR . . . .
C45 C 0.42909(19) 0.4520(9) 0.3838(3) 0.0772(18) Uani 0.6 1 d D U P A 1
H45A H 0.4287 0.3803 0.4034 0.116 Uiso 0.6 1 calc GR . P A 1
H45B H 0.4073 0.4511 0.3598 0.116 Uiso 0.6 1 calc GR . P A 1
H45C H 0.4268 0.5201 0.4052 0.116 Uiso 0.6 1 calc GR . P A 1
C49 C 0.5426(2) 0.0494(11) 0.5134(4) 0.081(2) Uani 0.5 1 d D U P B 1
H49A H 0.5253 0.1034 0.5299 0.121 Uiso 0.5 1 calc GR . P B 1
H49B H 0.5305 -0.0280 0.5109 0.121 Uiso 0.5 1 calc GR . P B 1
H49C H 0.5474 0.0789 0.4805 0.121 Uiso 0.5 1 calc GR . P B 1
C61 C 0.97141(19) 0.6691(6) 0.6625(3) 0.0711(17) Uani 0.6 1 d D U P C 2
H61A H 0.9727 0.6805 0.6271 0.107 Uiso 0.6 1 calc GR . P C 2
H61B H 0.9964 0.6404 0.6756 0.107 Uiso 0.6 1 calc GR . P C 2
H61C H 0.9653 0.7438 0.6781 0.107 Uiso 0.6 1 calc GR . P C 2
C59 C 0.9382(3) 0.5760(9) 0.7287(2) 0.0739(19) Uani 0.6 1 d D U P C 2
H59A H 0.9252 0.6464 0.7404 0.111 Uiso 0.6 1 calc GR . P C 2
H59B H 0.9645 0.5720 0.7434 0.111 Uiso 0.6 1 calc GR . P C 2
H59C H 0.9236 0.5065 0.7381 0.111 Uiso 0.6 1 calc GR . P C 2
C46 C 0.4691(3) 0.3558(6) 0.3205(3) 0.0794(17) Uani 0.6 1 d D U P A 1
H46A H 0.4942 0.3573 0.3051 0.119 Uiso 0.6 1 calc GR . P A 1
H46B H 0.4483 0.3637 0.2953 0.119 Uiso 0.6 1 calc GR . P A 1
H46C H 0.4661 0.2814 0.3378 0.119 Uiso 0.6 1 calc GR . P A 1
C47 C 0.4663(3) 0.5725(6) 0.3282(3) 0.0921(19) Uani 0.6 1 d D U P A 1
H47A H 0.4544 0.6346 0.3474 0.138 Uiso 0.6 1 calc GR . P A 1
H47B H 0.4512 0.5613 0.2975 0.138 Uiso 0.6 1 calc GR . P A 1
H47C H 0.4928 0.5947 0.3210 0.138 Uiso 0.6 1 calc GR . P A 1
C53 C 0.5708(3) 0.0208(9) 0.5981(3) 0.076(2) Uani 0.5 1 d D U P B 1
H53A H 0.5899 -0.0314 0.6141 0.113 Uiso 0.5 1 calc GR . P B 1
H53B H 0.5449 -0.0143 0.5994 0.113 Uiso 0.5 1 calc GR . P B 1
H53C H 0.5709 0.0964 0.6151 0.113 Uiso 0.5 1 calc GR . P B 1
C51 C 0.6078(2) -0.0591(7) 0.5265(4) 0.0767(18) Uani 0.5 1 d D U P B 1
H51A H 0.6148 -0.0455 0.4926 0.115 Uiso 0.5 1 calc GR . P B 1
H51B H 0.5942 -0.1341 0.5287 0.115 Uiso 0.5 1 calc GR . P B 1
H51C H 0.6313 -0.0610 0.5476 0.115 Uiso 0.5 1 calc GR . P B 1
C60 C 0.9505(3) 0.4551(6) 0.6599(4) 0.0820(18) Uani 0.6 1 d D U P C 2
H60A H 0.9344 0.4010 0.6780 0.123 Uiso 0.6 1 calc GR . P C 2
H60B H 0.9779 0.4407 0.6685 0.123 Uiso 0.6 1 calc GR . P C 2
H60C H 0.9459 0.4430 0.6247 0.123 Uiso 0.6 1 calc GR . P C 2
C50 C 0.5787(5) 0.0032(8) 0.4875(3) 0.093(3) Uani 0.5 1 d D U P B 2
H50A H 0.5641 0.0625 0.4686 0.140 Uiso 0.5 1 calc GR . P B 2
H50B H 0.5656 -0.0725 0.4841 0.140 Uiso 0.5 1 calc GR . P B 2
H50C H 0.6049 -0.0032 0.4751 0.140 Uiso 0.5 1 calc GR . P B 2
C52 C 0.6001(3) -0.0696(7) 0.5652(4) 0.094(2) Uani 0.5 1 d D U P B 2
H52A H 0.6284 -0.0612 0.5657 0.141 Uiso 0.5 1 calc GR . P B 2
H52B H 0.5925 -0.1380 0.5454 0.141 Uiso 0.5 1 calc GR . P B 2
H52C H 0.5916 -0.0801 0.5986 0.141 Uiso 0.5 1 calc GR . P B 2
C48 C 0.53781(19) 0.0633(11) 0.5481(5) 0.091(3) Uani 0.5 1 d D U P B 2
H48A H 0.5327 0.0799 0.5824 0.136 Uiso 0.5 1 calc GR . P B 2
H48B H 0.5230 -0.0057 0.5372 0.136 Uiso 0.5 1 calc GR . P B 2
H48C H 0.5301 0.1308 0.5279 0.136 Uiso 0.5 1 calc GR . P B 2
C1AA C 0.9405(4) 0.4796(7) 0.7105(4) 0.082(2) Uani 0.4 1 d D U P C 1
H1AA H 0.9211 0.4950 0.7350 0.123 Uiso 0.4 1 calc GR . P C 1
H1AB H 0.9662 0.4738 0.7267 0.123 Uiso 0.4 1 calc GR . P C 1
H1AC H 0.9343 0.4059 0.6937 0.123 Uiso 0.4 1 calc GR . P C 1
C2AA C 0.9446(4) 0.6714(8) 0.7159(3) 0.084(2) Uani 0.4 1 d D U P C 1
H2AA H 0.9496 0.7492 0.7025 0.126 Uiso 0.4 1 calc GR . P C 1
H2AB H 0.9662 0.6482 0.7380 0.126 Uiso 0.4 1 calc GR . P C 1
H2AC H 0.9206 0.6733 0.7340 0.126 Uiso 0.4 1 calc GR . P C 1
C0AA C 0.9722(2) 0.6111(13) 0.6381(3) 0.080(3) Uani 0.4 1 d D U P C 1
H0AA H 0.9646 0.5850 0.6050 0.121 Uiso 0.4 1 calc GR . P C 1
H0AB H 0.9962 0.5720 0.6490 0.121 Uiso 0.4 1 calc GR . P C 1
H0AC H 0.9762 0.6960 0.6381 0.121 Uiso 0.4 1 calc GR . P C 1
C3AA C 0.4817(3) 0.4788(12) 0.3068(3) 0.078(3) Uani 0.4 1 d D U P A 2
H3AA H 0.4949 0.5546 0.3058 0.117 Uiso 0.4 1 calc GR . P A 2
H3AB H 0.4599 0.4784 0.2828 0.117 Uiso 0.4 1 calc GR . P A 2
H3AC H 0.4999 0.4164 0.2990 0.117 Uiso 0.4 1 calc GR . P A 2
C4AA C 0.4468(3) 0.5812(7) 0.3645(4) 0.073(2) Uani 0.4 1 d D U P A 2
H4AA H 0.4320 0.5799 0.3944 0.110 Uiso 0.4 1 calc GR . P A 2
H4AB H 0.4293 0.5976 0.3363 0.110 Uiso 0.4 1 calc GR . P A 2
H4AC H 0.4667 0.6423 0.3672 0.110 Uiso 0.4 1 calc GR . P A 2
C5AA C 0.4364(2) 0.3816(9) 0.3811(4) 0.078(2) Uani 0.4 1 d D U P A 2
H5AA H 0.4391 0.3007 0.3699 0.116 Uiso 0.4 1 calc GR . P A 2
H5AB H 0.4104 0.4103 0.3719 0.116 Uiso 0.4 1 calc GR . P A 2
H5AC H 0.4402 0.3845 0.4168 0.116 Uiso 0.4 1 calc GR . P A 2

loop_
_atom_site_aniso_label
_atom_site_aniso_U_11
_atom_site_aniso_U_22
_atom_site_aniso_U_33
_atom_site_aniso_U_23
_atom_site_aniso_U_13
_atom_site_aniso_U_12
Pt1 0.02208(6) 0.01963(6) 0.01999(6) 0.00328(5) -0.00328(5) -0.00075(6)
O2 0.0207(10) 0.0235(11) 0.0230(10) 0.0043(8) -0.0020(9) -0.0036(9)
O1 0.0239(11) 0.0264(11) 0.0321(11) 0.0115(9) -0.0060(9) -0.0022(10)
N1 0.0218(11) 0.0236(12) 0.0179(11) -0.0007(9) 0.0005(9) 0.0022(9)
N2 0.0313(13) 0.0427(14) 0.0226(13) 0.0039(11) -0.0079(11) -0.0016(11)
C12 0.0224(12) 0.0251(14) 0.0237(14) 0.0029(11) 0.0012(11) -0.0025(11)
C18 0.0234(12) 0.0220(12) 0.0135(13) 0.0010(10) 0.0022(11) 0.0012(10)
C1 0.0315(13) 0.0219(14) 0.0196(13) -0.0005(11) 0.0006(10) 0.0010(11)
C13 0.0251(13) 0.0279(16) 0.0389(18) 0.0063(14) -0.0005(13) 0.0027(12)
C21 0.0281(14) 0.0228(12) 0.0206(14) -0.0020(10) 0.0093(12) 0.0056(11)
C17 0.0259(12) 0.0266(14) 0.0169(13) -0.0020(11) 0.0016(11) 0.0053(10)
C23 0.0305(17) 0.0343(14) 0.0267(16) 0.0031(12) -0.0052(14) 0.0068(12)
C20 0.0255(15) 0.0203(12) 0.0216(15) 0.0035(11) 0.0049(13) -0.0023(11)
C15 0.0201(14) 0.0430(17) 0.0339(17) 0.0067(13) 0.0040(13) -0.0047(13)
C3 0.0353(13) 0.0229(15) 0.0235(13) 0.0055(11) -0.0042(11) 0.0014(12)
C38 0.0281(15) 0.0551(18) 0.0317(16) 0.0054(13) -0.0105(12) -0.0067(13)
C8 0.0314(14) 0.0268(15) 0.0270(14) 0.0026(12) 0.0031(12) -0.0061(12)
C25 0.0318(14) 0.0279(12) 0.0158(13) 0.0008(10) -0.0034(12) 0.0010(11)
C28 0.0204(13) 0.0253(12) 0.0165(13) -0.0022(10) -0.0006(11) 0.0018(10)
C57 0.0349(16) 0.0253(14) 0.0277(14) -0.0026(11) 0.0039(13) 0.0006(12)
C36 0.0265(15) 0.0383(14) 0.0264(15) -0.0052(12) -0.0031(12) 0.0016(11)
C31 0.0235(14) 0.0281(12) 0.0223(14) -0.0036(11) -0.0007(12) 0.0019(11)
C19 0.0302(14) 0.0210(11) 0.0144(13) -0.0002(10) 0.0016(11) -0.0005(10)
C16 0.0244(13) 0.0257(15) 0.0306(16) 0.0025(13) 0.0022(12) 0.0035(12)
C22 0.0351(16) 0.0268(15) 0.0297(17) 0.0028(12) -0.0001(13) 0.0076(12)
C37 0.0252(14) 0.0413(14) 0.0293(15) 0.0004(12) -0.0054(12) 0.0000(12)
C32 0.0323(17) 0.0261(13) 0.0323(17) 0.0034(12) -0.0070(14) -0.0073(12)
C27 0.0250(13) 0.0193(13) 0.0228(14) -0.0001(11) -0.0001(12) 0.0005(11)
C43 0.0334(17) 0.067(2) 0.049(2) 0.0062(17) -0.0103(15) 0.0039(15)
C30 0.0328(15) 0.0335(14) 0.0165(14) 0.0060(12) -0.0079(12) 0.0001(12)
C29 0.0268(14) 0.0336(13) 0.0164(13) -0.0016(11) -0.0016(11) 0.0031(11)
C26 0.0232(13) 0.0265(13) 0.0102(12) 0.0009(10) 0.0032(10) -0.0022(10)
C24 0.0319(14) 0.0269(12) 0.0122(13) -0.0009(10) -0.0007(11) 0.0011(11)
C39 0.0350(18) 0.081(2) 0.0567(19) -0.0196(16) -0.0191(15) 0.0006(17)
C14 0.0293(13) 0.0457(17) 0.0449(17) 0.0111(13) 0.0009(12) -0.0022(12)
C10 0.0272(17) 0.049(2) 0.0398(18) 0.0099(16) 0.0018(15) -0.0093(16)
C4 0.0468(17) 0.0382(17) 0.0457(17) 0.0182(13) -0.0186(13) -0.0032(14)
C2 0.0352(14) 0.051(2) 0.0216(15) 0.0110(14) -0.0029(12) 0.0013(14)
C54 0.048(2) 0.0277(18) 0.0349(15) -0.0058(13) 0.0068(15) 0.0102(17)
C11 0.052(2) 0.0373(16) 0.057(2) 0.0080(15) 0.004(2) -0.0172(16)
C55 0.0390(16) 0.0289(19) 0.059(2) -0.0057(17) 0.0012(16) -0.0061(15)
C9 0.048(2) 0.075(3) 0.0265(15) -0.0044(16) 0.0081(15) -0.005(2)
C40 0.0405(18) 0.097(3) 0.053(2) -0.0137(19) -0.0199(15) -0.0034(17)
C35 0.0330(18) 0.0459(15) 0.048(2) -0.0035(14) -0.0158(16) -0.0011(13)
C42 0.0420(19) 0.094(2) 0.056(2) 0.0018(17) -0.0197(16) 0.0177(18)
C33 0.0347(16) 0.0285(15) 0.048(2) 0.0038(14) -0.0061(15) -0.0023(13)
C58 0.0293(15) 0.0787(19) 0.0745(17) 0.0248(14) -0.0064(14) -0.0013(14)
C34 0.0357(15) 0.0454(14) 0.065(2) 0.0031(13) -0.0128(15) -0.0057(12)
C41 0.0410(15) 0.094(2) 0.0502(18) 0.0068(15) -0.0103(13) -0.0024(14)
C56 0.068(3) 0.0289(16) 0.0352(17) -0.0028(14) -0.0022(18) 0.0023(17)
C5 0.075(3) 0.061(2) 0.062(2) 0.0334(16) -0.0113(18) 0.0032(19)
C01G 0.0647(15) 0.0611(15) 0.0876(17) 0.0053(13) -0.0088(13) -0.0205(12)
C44 0.0546(15) 0.0938(17) 0.0655(16) 0.0023(13) -0.0200(12) 0.0014(13)
C6 0.103(3) 0.065(2) 0.087(3) 0.0239(18) -0.0584(19) -0.0193(18)
C7 0.062(2) 0.099(3) 0.080(3) 0.029(2) -0.001(2) 0.026(2)
C45 0.054(2) 0.096(4) 0.080(3) 0.002(3) -0.016(2) -0.002(2)
C49 0.062(2) 0.082(4) 0.097(3) -0.004(3) -0.012(2) -0.016(2)
C61 0.041(2) 0.082(3) 0.090(4) 0.013(3) -0.001(2) -0.004(2)
C59 0.059(4) 0.091(4) 0.069(2) 0.017(2) -0.016(2) 0.000(3)
C46 0.059(4) 0.104(3) 0.073(3) -0.004(2) -0.019(2) 0.000(3)
C47 0.077(4) 0.107(2) 0.090(3) 0.020(2) -0.024(3) -0.004(3)
C53 0.068(4) 0.065(4) 0.093(2) 0.010(2) 0.003(2) -0.011(3)
C51 0.073(3) 0.064(3) 0.093(4) -0.002(3) -0.007(3) -0.012(2)
C60 0.064(4) 0.081(2) 0.099(4) 0.010(2) -0.013(3) 0.019(2)
C50 0.113(6) 0.068(5) 0.098(3) -0.005(2) 0.001(3) -0.049(4)
C52 0.087(4) 0.060(3) 0.133(4) 0.012(3) -0.020(4) -0.029(3)
C48 0.065(2) 0.096(6) 0.110(5) 0.001(5) -0.008(3) -0.030(2)
C1AA 0.049(6) 0.103(3) 0.094(4) 0.041(2) -0.010(3) 0.004(3)
C2AA 0.046(5) 0.116(3) 0.089(3) 0.004(2) -0.019(3) 0.002(3)
C0AA 0.033(3) 0.112(7) 0.096(3) 0.024(3) 0.003(2) -0.004(3)
C3AA 0.051(5) 0.122(7) 0.058(2) 0.003(3) -0.027(2) 0.005(4)
C4AA 0.047(4) 0.108(3) 0.061(5) -0.006(3) -0.034(3) 0.002(2)
C5AA 0.048(3) 0.113(3) 0.069(5) 0.000(3) -0.025(3) -0.005(3)

loop_
_atom_type_symbol
_atom_type_description
_atom_type_scat_dispersion_real
_atom_type_scat_dispersion_imag
_atom_type_scat_source
C C 0.0033 0.0016 'International Tables Vol C Tables 4.2.6.8 and 6.1.1.4'
H H 0.0000 0.0000 'International Tables Vol C Tables 4.2.6.8 and 6.1.1.4'
N N 0.0061 0.0033 'International Tables Vol C Tables 4.2.6.8 and 6.1.1.4'
O O 0.0106 0.0060 'International Tables Vol C Tables 4.2.6.8 and 6.1.1.4'
Pt Pt -1.7033 8.3905 'International Tables Vol C Tables 4.2.6.8 and 6.1.1.4'

loop_
_geom_angle_atom_site_label_1
_geom_angle_atom_site_label_2
_geom_angle_atom_site_label_3
_geom_angle
O1 Pt1 O2 89.19(9)
O1 Pt1 N1 170.51(10)
N1 Pt1 O2 99.01(10)
C12 Pt1 O2 173.06(11)
C12 Pt1 O1 90.44(12)
C12 Pt1 N1 80.84(12)
C1 O2 Pt1 123.5(2)
C3 O1 Pt1 127.2(2)
C18 N1 Pt1 113.1(2)
C18 N1 C26 119.2(3)
C26 N1 Pt1 126.9(2)
C37 N2 C29 119.0(3)
C13 C12 Pt1 127.3(3)
C13 C12 C17 119.2(3)
C17 C12 Pt1 113.4(2)
N1 C18 C17 113.5(3)
N1 C18 C19 122.3(3)
C19 C18 C17 124.2(3)
O2 C1 C8 115.2(3)
O2 C1 C2 126.5(3)
C2 C1 C8 118.2(3)
C12 C13 H13 119.2
C12 C13 C14 121.7(3)
C14 C13 H13 119.2
C20 C21 C57 121.6(3)
C20 C21 C22 115.4(3)
C22 C21 C57 122.9(3)
C12 C17 C18 113.4(3)
C16 C17 C12 119.5(3)
C16 C17 C18 127.0(3)
C22 C23 H23 118.8
C22 C23 C24 122.5(3)
C24 C23 H23 118.7
C21 C20 H20 118.6
C19 C20 C21 122.8(3)
C19 C20 H20 118.6
C16 C15 H15 119.8
C16 C15 C14 120.5(3)
C14 C15 H15 119.8
O1 C3 C4 111.3(3)
O1 C3 C2 126.5(3)
C2 C3 C4 122.2(3)
C43 C38 C37 118.5(4)
C39 C38 C37 122.1(4)
C39 C38 C43 119.4(4)
C10 C8 C1 112.1(3)
C10 C8 C11 107.5(3)
C10 C8 C9 109.2(3)
C11 C8 C1 109.9(3)
C11 C8 C9 108.0(3)
C9 C8 C1 110.1(3)
C30 C25 C26 116.8(3)
C30 C25 C24 123.1(3)
C26 C25 C24 119.9(3)
C27 C28 C31 124.1(3)
C27 C28 C29 118.7(3)
C29 C28 C31 117.2(3)
C21 C57 C54 105.7(3)
C21 C57 C55 112.7(3)
C21 C57 C56 113.2(3)
C54 C57 C55 107.5(3)
C56 C57 C54 109.6(3)
C56 C57 C55 107.9(3)
C31 C36 C37 117.5(3)
C35 C36 C31 120.4(3)
C35 C36 C37 122.0(3)
C36 C31 C28 119.6(3)
C32 C31 C28 123.0(3)
C32 C31 C36 117.3(3)
C20 C19 C18 121.6(3)
C20 C19 C24 119.5(3)
C24 C19 C18 118.0(3)
C17 C16 H16 119.8
C15 C16 C17 120.4(3)
C15 C16 H16 119.8
C21 C22 H22 118.3
C23 C22 C21 123.3(3)
C23 C22 H22 118.3
N2 C37 C38 115.1(3)
N2 C37 C36 123.6(3)
C36 C37 C38 121.2(3)
C31 C32 H32 119.1
C33 C32 C31 121.9(3)
C33 C32 H32 119.1
C28 C27 H27 119.2
C28 C27 C26 121.6(3)
C26 C27 H27 119.2
C38 C43 H43 120.3
C38 C43 C42 119.4(5)
C42 C43 H43 120.3
C25 C30 H30 118.7
C29 C30 C25 122.6(3)
C29 C30 H30 118.7
N2 C29 C28 123.0(3)
C30 C29 N2 117.7(3)
C30 C29 C28 119.3(3)
N1 C26 C25 120.4(3)
C27 C26 N1 118.4(3)
C27 C26 C25 120.9(3)
C23 C24 C25 127.1(3)
C23 C24 C19 115.4(3)
C19 C24 C25 117.5(3)
C38 C39 H39 119.7
C38 C39 C40 120.6(5)
C40 C39 H39 119.7
C13 C14 C15 118.6(3)
C13 C14 C58 119.3(3)
C15 C14 C58 122.1(3)
C8 C10 H10A 109.5
C8 C10 H10B 109.5
C8 C10 H10C 109.5
H10A C10 H10B 109.5
H10A C10 H10C 109.5
H10B C10 H10C 109.5
C3 C4 C7 107.8(3)
C5 C4 C3 114.5(4)
C5 C4 C7 107.9(4)
C6 C4 C3 109.7(3)
C6 C4 C5 113.1(4)
C6 C4 C7 103.2(4)
C1 C2 H2 116.7
C3 C2 C1 126.6(3)
C3 C2 H2 116.7
C57 C54 H54A 109.5
C57 C54 H54B 109.5
C57 C54 H54C 109.5
H54A C54 H54B 109.5
H54A C54 H54C 109.5
H54B C54 H54C 109.5
C8 C11 H11A 109.5
C8 C11 H11B 109.5
C8 C11 H11C 109.5
H11A C11 H11B 109.5
H11A C11 H11C 109.5
H11B C11 H11C 109.5
C57 C55 H55A 109.5
C57 C55 H55B 109.5
C57 C55 H55C 109.5
H55A C55 H55B 109.5
H55A C55 H55C 109.5
H55B C55 H55C 109.5
C8 C9 H9A 109.5
C8 C9 H9B 109.5
C8 C9 H9C 109.5
H9A C9 H9B 109.5
H9A C9 H9C 109.5
H9B C9 H9C 109.5
C39 C40 H40 118.8
C41 C40 C39 122.4(5)
C41 C40 H40 118.8
C36 C35 H35 119.0
C36 C35 C34 122.1(4)
C34 C35 H35 119.0
C43 C42 H42 119.1
C41 C42 C43 121.7(5)
C41 C42 H42 119.1
C32 C33 H33 119.9
C32 C33 C34 120.1(4)
C34 C33 H33 119.9
C14 C58 C2AA 102.0(5)
C61 C58 C14 113.7(4)
C61 C58 C59 105.7(5)
C61 C58 C60 114.2(5)
C59 C58 C14 109.8(4)
C60 C58 C14 109.9(4)
C60 C58 C59 102.7(6)
C1AA C58 C14 115.4(6)
C1AA C58 C2AA 89.8(5)
C0AA C58 C14 110.7(4)
C0AA C58 C1AA 126.8(8)
C0AA C58 C2AA 105.4(7)
C35 C34 C01G 121.9(4)
C33 C34 C35 117.9(4)
C33 C34 C01G 120.1(4)
C40 C41 C42 116.4(4)
C40 C41 C44 120.3(4)
C42 C41 C44 123.3(5)
C57 C56 H56A 109.5
C57 C56 H56B 109.5
C57 C56 H56C 109.5
H56A C56 H56B 109.5
H56A C56 H56C 109.5
H56B C56 H56C 109.5
C4 C5 H5A 109.5
C4 C5 H5B 109.5
C4 C5 H5C 109.5
H5A C5 H5B 109.5
H5A C5 H5C 109.5
H5B C5 H5C 109.5
C34 C01G C49 114.5(5)
C34 C01G C53 103.4(5)
C34 C01G C50 105.3(5)
C34 C01G C48 112.4(6)
C49 C01G C53 106.6(6)
C51 C01G C34 107.4(4)
C51 C01G C49 114.4(6)
C51 C01G C53 110.0(6)
C52 C01G C34 117.1(5)
C52 C01G C50 100.0(6)
C52 C01G C48 120.7(7)
C48 C01G C50 96.5(8)
C45 C44 C41 112.3(4)
C45 C44 C46 109.6(6)
C45 C44 C47 107.5(6)
C46 C44 C41 112.0(4)
C47 C44 C41 107.5(5)
C47 C44 C46 107.7(5)
C3AA C44 C41 106.5(5)
C3AA C44 C4AA 98.3(7)
C3AA C44 C5AA 137.4(7)
C4AA C44 C41 103.8(5)
C5AA C44 C41 106.9(5)
C5AA C44 C4AA 98.6(6)
C4 C6 H6A 109.5
C4 C6 H6B 109.5
C4 C6 H6C 109.5
H6A C6 H6B 109.5
H6A C6 H6C 109.5
H6B C6 H6C 109.5
C4 C7 H7A 109.5
C4 C7 H7B 109.5
C4 C7 H7C 109.5
H7A C7 H7B 109.5
H7A C7 H7C 109.5
H7B C7 H7C 109.5
C44 C45 H45A 109.5
C44 C45 H45B 109.5
C44 C45 H45C 109.5
H45A C45 H45B 109.5
H45A C45 H45C 109.5
H45B C45 H45C 109.5
C01G C49 H49A 109.5
C01G C49 H49B 109.5
C01G C49 H49C 109.5
H49A C49 H49B 109.5
H49A C49 H49C 109.5
H49B C49 H49C 109.5
C58 C61 H61A 109.5
C58 C61 H61B 109.5
C58 C61 H61C 109.5
H61A C61 H61B 109.5
H61A C61 H61C 109.5
H61B C61 H61C 109.5
C58 C59 H59A 109.5
C58 C59 H59B 109.5
C58 C59 H59C 109.5
H59A C59 H59B 109.5
H59A C59 H59C 109.5
H59B C59 H59C 109.5
C44 C46 H46A 109.5
C44 C46 H46B 109.5
C44 C46 H46C 109.5
H46A C46 H46B 109.5
H46A C46 H46C 109.5
H46B C46 H46C 109.5
C44 C47 H47A 109.5
C44 C47 H47B 109.5
C44 C47 H47C 109.5
H47A C47 H47B 109.5
H47A C47 H47C 109.5
H47B C47 H47C 109.5
C01G C53 H53A 109.5
C01G C53 H53B 109.5
C01G C53 H53C 109.5
H53A C53 H53B 109.5
H53A C53 H53C 109.5
H53B C53 H53C 109.5
C01G C51 H51A 109.5
C01G C51 H51B 109.5
C01G C51 H51C 109.5
H51A C51 H51B 109.5
H51A C51 H51C 109.5
H51B C51 H51C 109.5
C58 C60 H60A 109.5
C58 C60 H60B 109.5
C58 C60 H60C 109.5
H60A C60 H60B 109.5
H60A C60 H60C 109.5
H60B C60 H60C 109.5
C01G C50 H50A 109.5
C01G C50 H50B 109.5
C01G C50 H50C 109.5
H50A C50 H50B 109.5
H50A C50 H50C 109.5
H50B C50 H50C 109.5
C01G C52 H52A 109.5
C01G C52 H52B 109.5
C01G C52 H52C 109.5
H52A C52 H52B 109.5
H52A C52 H52C 109.5
H52B C52 H52C 109.5
C01G C48 H48A 109.5
C01G C48 H48B 109.5
C01G C48 H48C 109.5
H48A C48 H48B 109.5
H48A C48 H48C 109.5
H48B C48 H48C 109.5
C58 C1AA H1AA 109.5
C58 C1AA H1AB 109.5
C58 C1AA H1AC 109.5
H1AA C1AA H1AB 109.5
H1AA C1AA H1AC 109.5
H1AB C1AA H1AC 109.5
C58 C2AA H2AA 109.5
C58 C2AA H2AB 109.5
C58 C2AA H2AC 109.5
H2AA C2AA H2AB 109.5
H2AA C2AA H2AC 109.5
H2AB C2AA H2AC 109.5
C58 C0AA H0AA 109.5
C58 C0AA H0AB 109.5
C58 C0AA H0AC 109.5
H0AA C0AA H0AB 109.5
H0AA C0AA H0AC 109.5
H0AB C0AA H0AC 109.5
C44 C3AA H3AA 109.5
C44 C3AA H3AB 109.5
C44 C3AA H3AC 109.5
H3AA C3AA H3AB 109.5
H3AA C3AA H3AC 109.5
H3AB C3AA H3AC 109.5
C44 C4AA H4AA 109.5
C44 C4AA H4AB 109.5
C44 C4AA H4AC 109.5
H4AA C4AA H4AB 109.5
H4AA C4AA H4AC 109.5
H4AB C4AA H4AC 109.5
C44 C5AA H5AA 109.4
C44 C5AA H5AB 109.5
C44 C5AA H5AC 109.5
H5AA C5AA H5AB 109.5
H5AA C5AA H5AC 109.5
H5AB C5AA H5AC 109.5

loop_
_geom_bond_atom_site_label_1
_geom_bond_atom_site_label_2
_geom_bond_distance
Pt1 O2 2.128(2)
Pt1 O1 1.994(2)
Pt1 N1 2.029(3)
Pt1 C12 1.973(3)
O2 C1 1.261(4)
O1 C3 1.291(4)
N1 C18 1.321(4)
N1 C26 1.405(4)
N2 C37 1.321(5)
N2 C29 1.398(4)
C12 C13 1.374(5)
C12 C17 1.409(5)
C18 C17 1.488(5)
C18 C19 1.443(4)
C1 C8 1.545(5)
C1 C2 1.401(5)
C13 H13 0.9500
C13 C14 1.400(5)
C21 C20 1.396(5)
C21 C57 1.525(5)
C21 C22 1.408(5)
C17 C16 1.407(5)
C23 H23 0.9500
C23 C22 1.314(5)
C23 C24 1.430(5)
C20 H20 0.9500
C20 C19 1.395(5)
C15 H15 0.9500
C15 C16 1.371(5)
C15 C14 1.406(5)
C3 C4 1.551(5)
C3 C2 1.352(5)
C38 C37 1.505(5)
C38 C43 1.372(6)
C38 C39 1.350(6)
C8 C10 1.510(5)
C8 C11 1.527(5)
C8 C9 1.528(5)
C25 C30 1.408(5)
C25 C26 1.412(5)
C25 C24 1.431(5)
C28 C31 1.461(5)
C28 C27 1.381(5)
C28 C29 1.423(5)
C57 C54 1.537(5)
C57 C55 1.550(5)
C57 C56 1.534(5)
C36 C31 1.412(5)
C36 C37 1.467(5)
C36 C35 1.375(5)
C31 C32 1.410(5)
C19 C24 1.431(5)
C16 H16 0.9500
C22 H22 0.9500
C32 H32 0.9500
C32 C33 1.387(5)
C27 H27 0.9500
C27 C26 1.391(5)
C43 H43 0.9500
C43 C42 1.405(6)
C30 H30 0.9500
C30 C29 1.383(5)
C39 H39 0.9500
C39 C40 1.378(6)
C14 C58 1.561(5)
C10 H10A 0.9800
C10 H10B 0.9800
C10 H10C 0.9800
C4 C5 1.484(6)
C4 C6 1.470(7)
C4 C7 1.556(7)
C2 H2 0.9500
C54 H54A 0.9800
C54 H54B 0.9800
C54 H54C 0.9800
C11 H11A 0.9800
C11 H11B 0.9800
C11 H11C 0.9800
C55 H55A 0.9800
C55 H55B 0.9800
C55 H55C 0.9800
C9 H9A 0.9800
C9 H9B 0.9800
C9 H9C 0.9800
C40 H40 0.9500
C40 C41 1.375(7)
C35 H35 0.9500
C35 C34 1.405(6)
C42 H42 0.9500
C42 C41 1.376(8)
C33 H33 0.9500
C33 C34 1.402(6)
C58 C61 1.512(7)
C58 C59 1.532(6)
C58 C60 1.524(7)
C58 C1AA 1.547(9)
C58 C2AA 1.570(9)
C58 C0AA 1.525(9)
C34 C01G 1.534(6)
C41 C44 1.577(6)
C56 H56A 0.9800
C56 H56B 0.9800
C56 H56C 0.9800
C5 H5A 0.9800
C5 H5B 0.9800
C5 H5C 0.9800
C01G C49 1.541(8)
C01G C53 1.580(8)
C01G C51 1.534(8)
C01G C50 1.576(8)
C01G C52 1.525(8)
C01G C48 1.538(8)
C44 C45 1.514(8)
C44 C46 1.556(7)
C44 C47 1.525(8)
C44 C3AA 1.513(8)
C44 C4AA 1.574(8)
C44 C5AA 1.534(9)
C6 H6A 0.9800
C6 H6B 0.9800
C6 H6C 0.9800
C7 H7A 0.9800
C7 H7B 0.9800
C7 H7C 0.9800
C45 H45A 0.9800
C45 H45B 0.9800
C45 H45C 0.9800
C49 H49A 0.9800
C49 H49B 0.9800
C49 H49C 0.9800
C61 H61A 0.9800
C61 H61B 0.9800
C61 H61C 0.9800
C59 H59A 0.9800
C59 H59B 0.9800
C59 H59C 0.9800
C46 H46A 0.9800
C46 H46B 0.9800
C46 H46C 0.9800
C47 H47A 0.9800
C47 H47B 0.9800
C47 H47C 0.9800
C53 H53A 0.9800
C53 H53B 0.9800
C53 H53C 0.9800
C51 H51A 0.9800
C51 H51B 0.9800
C51 H51C 0.9800
C60 H60A 0.9800
C60 H60B 0.9800
C60 H60C 0.9800
C50 H50A 0.9800
C50 H50B 0.9800
C50 H50C 0.9800
C52 H52A 0.9800
C52 H52B 0.9800
C52 H52C 0.9800
C48 H48A 0.9800
C48 H48B 0.9800
C48 H48C 0.9800
C1AA H1AA 0.9800
C1AA H1AB 0.9800
C1AA H1AC 0.9800
C2AA H2AA 0.9800
C2AA H2AB 0.9800
C2AA H2AC 0.9800
C0AA H0AA 0.9800
C0AA H0AB 0.9800
C0AA H0AC 0.9800
C3AA H3AA 0.9800
C3AA H3AB 0.9800
C3AA H3AC 0.9800
C4AA H4AA 0.9800
C4AA H4AB 0.9800
C4AA H4AC 0.9800
C5AA H5AA 0.9800
C5AA H5AB 0.9800
C5AA H5AC 0.9800
